data_7132858
loop_
_publ_author_name
'Jiang, Huan-Huan'
'Zhang, Nan'
'Mao, Wei-Xin'
'Lan, Jin-Fei'
'Zhou, Long-Xing'
'Xu, Hua-Ming'
'Zhang, Han-Yue'
'Liao, Wei-Qiang'

_publ_section_title
;
 Modulating the ferroelectric phases in cholesteryl-based organic
 compounds with perfluoroalkyl tail engineering.
;
_journal_issue 32
_journal_name_full 'Chemical communications (Cambridge, England)'
_journal_page_first 4322
_journal_page_last 4325
_journal_paper_doi 10.1039/d4cc00840e
_journal_volume 60
_journal_year 2024
_chemical_absolute_configuration syn
_chemical_formula_moiety 'C30 H45 F5 O2'
_chemical_formula_sum 'C30 H45 F5 O2'
_chemical_formula_weight 532.66
_space_group_crystal_system monoclinic
_space_group_IT_number 4
_space_group_name_Hall 'P 2yb'
_space_group_name_H-M_alt 'P 1 21 1'
_atom_sites_solution_hydrogens geom
_atom_sites_solution_primary dual
_audit_creation_date 2023-05-30
_audit_creation_method
;
Olex2 1.5
(compiled 2022.04.07 svn.rca3783a0 for OlexSys, GUI svn.r6498)
;
_audit_update_record
;
2024-01-01 deposited with the CCDC.	2024-03-19 downloaded from the CCDC.
;
_cell_angle_alpha 90
_cell_angle_beta 105.661(2)
_cell_angle_gamma 90
_cell_formula_units_Z 2
_cell_length_a 12.4586(2)
_cell_length_b 9.2797(2)
_cell_length_c 13.4386(3)
_cell_measurement_reflns_used 15472
_cell_measurement_temperature 476(200)
_cell_measurement_theta_max 76.0270
_cell_measurement_theta_min 3.3880
_cell_volume 1495.99(5)
_computing_cell_refinement 'CrysAlisPro 1.171.42.79a (Rigaku OD, 2022)'
_computing_data_collection 'CrysAlisPro 1.171.42.79a (Rigaku OD, 2022)'
_computing_data_reduction 'CrysAlisPro 1.171.42.79a (Rigaku OD, 2022)'
_computing_molecular_graphics 'Olex2 1.5 (Dolomanov et al., 2009)'
_computing_publication_material 'Olex2 1.5 (Dolomanov et al., 2009)'
_computing_structure_refinement 'SHELXL 2017/1 (Sheldrick, 2015)'
_computing_structure_solution 'SHELXT 2014/5 (Sheldrick, 2014)'
_diffrn_ambient_environment air
_diffrn_ambient_temperature 300
_diffrn_detector 'Hybrid Pixel Array Detector'
_diffrn_detector_area_resol_mean 10.0000
_diffrn_detector_type HyPix
_diffrn_measured_fraction_theta_full 1.000
_diffrn_measured_fraction_theta_max 0.969
_diffrn_measurement_details
;
List of Runs (angles in degrees, time in seconds):

  # Type    Start    End  Width  t~exp~   \w     \q     \k     \f   Frames
#--------------------------------------------------------------------------
  1  \w     28.00  66.00   0.50    0.06    --   45.15  77.00 150.00   76
  2  \w     19.00  52.00   0.50    0.06    --   45.15  77.00 120.00   66
  3  \w     19.00  81.00   0.50    0.06    --   45.15  77.00  60.00  124
  4  \w     33.00  84.00   0.50    0.06    --   45.15  37.00  30.00  102
  5  \w     84.00 110.00   0.50    0.06    --   45.15   5.00   3.00   52
  6  \w     25.00  69.00   0.50    0.06    --   45.15  19.00-180.00   88
  7  \w     92.00 132.00   0.50    0.25    --  108.29   5.00   3.00   80
  8  \w     83.00 109.00   0.50    0.25    --  108.29  77.00  90.00   52
  9  \w     82.00 113.00   0.50    0.25    --  108.29  77.00 150.00   62
 10  \w    134.00 159.00   0.50    0.25    --  108.29  77.00  90.00   50
 11  \w     47.00  72.00   0.50    0.25    --  108.29 -61.00   0.00   50
 12  \w     44.00  69.00   0.50    0.25    --  108.29 -61.00  60.00   50
 13  \w    -13.00  28.00   0.50    0.06    --   45.15 -19.00  90.00   82
 14  \w    151.00 178.00   0.50    0.25    --  108.29  -5.00-173.00   54
 15  \w     67.00  97.00   0.50    0.25    --  108.29 -94.00-150.00   60
 16  \w     39.00  64.00   0.50    0.25    --  108.29 -94.00-150.00   50
 17  \w     21.00  94.00   0.50    0.06    --   45.15-125.00  30.00  146
 18  \w     39.00  64.00   0.50    0.25    --  108.29-125.00 120.00   50
 19  \w     47.00 110.00   0.50    0.25    --  108.29-125.00 150.00  126
 20  \w     76.00 111.00   0.50    0.25    --  108.29-125.00 120.00   70
 21  \w     35.00  91.00   0.50    0.25    --  108.29 -94.00 150.00  112
 22  \w    -45.00 -19.00   0.50    0.06    --  -45.15 -77.00  90.00   52
 23  \w   -116.00 -27.00   0.50    0.06    --  -45.15 -47.00  58.22  178
 24  \w   -100.00 -28.00   0.50    0.06    --  -45.15 -57.00-180.00  144
 25  \w    -73.00 -34.00   0.50    0.06    --  -45.15  -5.00-173.00   78
 26  \w   -121.00 -70.00   0.50    0.25    -- -102.00  -5.00-173.00  102
 27  \w   -101.00 -76.00   0.50    0.25    -- -102.00 -77.00-180.00   50
 28  \w   -175.00-111.00   0.50    0.25    -- -102.00 -77.00-150.00  128
 29  \w   -103.00 -78.00   0.50    0.25    -- -102.00 -77.00-150.00   50
 30  \w   -101.00 -76.00   0.50    0.25    -- -102.00 -77.00  30.00   50
 31  \w   -109.00 -76.00   0.50    0.25    -- -102.00 -77.00  90.00   66
 32  \w   -102.00 -77.00   0.50    0.25    -- -102.00 -77.00 120.00   50
 33  \w   -102.00 -77.00   0.50    0.25    -- -102.00 -77.00 150.00   50
 34  \w   -103.00 -78.00   0.50    0.25    -- -102.00 -75.00  53.22   50
 35  \w   -103.00 -77.00   0.50    0.25    -- -102.00 -74.00  37.80   52
 36  \w   -107.00 -79.00   0.50    0.25    -- -102.00 -75.00  83.65   56
 37  \w   -154.00-128.00   0.50    0.25    -- -102.00 -72.00 149.81   52
 38  \w   -174.00-148.00   0.50    0.25    -- -102.00 -75.00  53.22   52
 39  \w   -174.00-149.00   0.50    0.25    -- -102.00 -77.00  30.00   50
 40  \w   -173.00 -78.00   0.50    0.25    -- -102.00 -72.00  68.34  190
 41  \w   -103.00 -78.00   0.50    0.25    -- -102.00 -71.00 115.00   50
 42  \w   -103.00 -78.00   0.50    0.25    -- -102.00 -71.00 121.91   50
 43  \w   -123.00 -78.00   0.50    0.25    -- -102.00 -72.00 149.81   90
 44  \w   -167.00-142.00   0.50    0.25    -- -102.00 -71.00  90.86   50
 45  \w   -169.00-143.00   0.50    0.25    -- -102.00 -70.00 127.99   52
 46  \w   -105.00 -79.00   0.50    0.25    -- -102.00 -70.00 127.99   52
 47  \w   -104.00 -79.00   0.50    0.25    -- -102.00 -69.00  97.18   50
 48  \w   -103.00 -78.00   0.50    0.25    -- -102.00 -71.00  90.86   50
 49  \w   -104.00 -79.00   0.50    0.25    -- -102.00 -69.00  90.37   50
 50  \w   -104.00 -79.00   0.50    0.25    -- -102.00 -70.00  73.49   50
 51  \w   -103.00 -78.00   0.50    0.25    -- -102.00 -71.00  39.27   50
 52  \w   -106.00 -81.00   0.50    0.25    -- -102.00 -65.00  49.49   50
 53  \w   -109.00 -84.00   0.50    0.25    -- -102.00 -61.00 150.00   50
 54  \w   -165.00-140.00   0.50    0.25    -- -102.00 -69.00  97.18   50
 55  \w   -173.00-147.00   0.50    0.25    -- -102.00 -65.00  49.49   52
 56  \w   -108.00 -83.00   0.50    0.25    -- -102.00 -59.00  92.74   50
 57  \w   -174.00 -83.00   0.50    0.25    -- -102.00 -55.00 145.26  182
 58  \w   -175.00 -83.00   0.50    0.25    -- -102.00 -55.00 115.60  184
 59  \w   -109.00 -84.00   0.50    0.25    -- -102.00 -48.00 160.77   50
 60  \w   -119.00 -82.00   0.50    0.25    -- -102.00 -61.00   0.00   74
 61  \w   -117.00 -85.00   0.50    0.25    -- -102.00 -45.00  30.00   64
 62  \w   -127.00-101.00   0.50    0.25    -- -102.00 -55.00  26.45   52
 63  \w   -168.00-143.00   0.50    0.25    -- -102.00 -61.00   0.00   50
 64  \w   -102.00 -77.00   0.50    0.25    -- -102.00 -75.00-174.50   50
 65  \w    -59.00 -33.00   0.50    0.25    -- -102.00  -5.00-173.00   52
 66  \w    -68.00 -43.00   0.50    0.25    -- -102.00 115.00  13.97   50
 67  \w   -109.00 -78.00   0.50    0.25    -- -102.00 115.00  13.97   62
 68  \w   -172.00-147.00   0.50    0.25    -- -102.00   5.00   3.00   50
;
_diffrn_measurement_device 'four-circle diffractometer'
_diffrn_measurement_device_type 'XtaLAB Synergy R, DW system, HyPix'
_diffrn_measurement_method '\w scans'
_diffrn_orient_matrix_type 'CrysAlisPro convention (1999,Acta A55,543-557)'
_diffrn_orient_matrix_UB_11 -0.0342607000
_diffrn_orient_matrix_UB_12 0.0005318000
_diffrn_orient_matrix_UB_13 -0.1190403000
_diffrn_orient_matrix_UB_21 0.1234629000
_diffrn_orient_matrix_UB_22 -0.0119063000
_diffrn_orient_matrix_UB_23 0.0003639000
_diffrn_orient_matrix_UB_31 -0.0090123000
_diffrn_orient_matrix_UB_32 -0.1655749000
_diffrn_orient_matrix_UB_33 -0.0003824000
_diffrn_radiation_monochromator mirror
_diffrn_radiation_probe x-ray
_diffrn_radiation_type 'Cu K\a'
_diffrn_radiation_wavelength 1.54184
_diffrn_reflns_av_R_equivalents 0.0359
_diffrn_reflns_av_unetI/netI 0.0292
_diffrn_reflns_Laue_measured_fraction_full 1.000
_diffrn_reflns_Laue_measured_fraction_max 0.969
_diffrn_reflns_limit_h_max 15
_diffrn_reflns_limit_h_min -15
_diffrn_reflns_limit_k_max 9
_diffrn_reflns_limit_k_min -11
_diffrn_reflns_limit_l_max 16
_diffrn_reflns_limit_l_min -16
_diffrn_reflns_number 23956
_diffrn_reflns_point_group_measured_fraction_full 1.000
_diffrn_reflns_point_group_measured_fraction_max 0.969
_diffrn_reflns_theta_full 67.684
_diffrn_reflns_theta_max 76.548
_diffrn_reflns_theta_min 3.416
_diffrn_source 'Rotating-anode X-ray tube'
_diffrn_source_type 'Rigaku (Cu) X-ray Source'
_exptl_absorpt_coefficient_mu 0.779
_exptl_absorpt_correction_T_max 1.00000
_exptl_absorpt_correction_T_min 0.56484
_exptl_absorpt_correction_type multi-scan
_exptl_absorpt_process_details
;
CrysAlisPro 1.171.42.79a (Rigaku Oxford Diffraction, 2022)
Empirical absorption correction using spherical harmonics,
implemented in SCALE3 ABSPACK scaling algorithm.
;
_exptl_crystal_colour colourless
_exptl_crystal_density_diffrn 1.182
_exptl_crystal_description block
_exptl_crystal_F_000 572
_exptl_crystal_recrystallization_method 'Re-crystallisation from solvent: EA'
_refine_diff_density_max 0.197
_refine_diff_density_min -0.227
_refine_diff_density_rms 0.049
_refine_ls_abs_structure_details
;
 Refined as an inversion twin.
;
_refine_ls_abs_structure_Flack -0.3(4)
_refine_ls_extinction_coef 0.014(2)
_refine_ls_extinction_expression Fc^*^=kFc[1+0.001xFc^2^\l^3^/sin(2\q)]^-1/4^
_refine_ls_extinction_method 'SHELXL-2017/1 (Sheldrick 2017)'
_refine_ls_goodness_of_fit_ref 1.075
_refine_ls_hydrogen_treatment constr
_refine_ls_matrix_type full
_refine_ls_number_parameters 380
_refine_ls_number_reflns 5674
_refine_ls_number_restraints 25
_refine_ls_restrained_S_all 1.116
_refine_ls_R_factor_all 0.0628
_refine_ls_R_factor_gt 0.0577
_refine_ls_shift/su_max 0.000
_refine_ls_shift/su_mean 0.000
_refine_ls_structure_factor_coef Fsqd
_refine_ls_weighting_details 'w=1/[\s^2^(Fo^2^)+(0.1159P)^2^+0.0676P] where P=(Fo^2^+2Fc^2^)/3'
_refine_ls_weighting_scheme calc
_refine_ls_wR_factor_gt 0.1755
_refine_ls_wR_factor_ref 0.1840
_reflns_Friedel_coverage 0.879
_reflns_Friedel_fraction_full 1.000
_reflns_Friedel_fraction_max 0.968
_reflns_number_gt 4941
_reflns_number_total 5674
_reflns_threshold_expression 'I > 2\s(I)'
_cod_data_source_file d4cc00840e2.cif
_cod_data_source_block jhh-bingsuan-300k_auto
_cod_depositor_comments 'Adding full bibliography for 7132858--7132863.cif.'
_cod_original_sg_symbol_H-M 'P 21'
_cod_database_code 7132858
_shelx_shelxl_version_number 2017/1
_chemical_oxdiff_formula 'C H O F'
_shelx_space_group_comment
;
The symmetry employed for this shelxl refinement is uniquely defined
by the following loop, which should always be used as a source of
symmetry information in preference to the above space-group names.
They are only intended as comments.
;
_olex2_refinement_description
;
1. Twinned data refinement
 Scales: 1.3(4)
 -0.3(4)
2. Fixed Uiso
 At 1.2 times of:
  All C(H) groups, All C(H,H) groups
 At 1.5 times of:
  All C(H,H,H) groups
3. Uiso/Uaniso restraints and constraints
Uanis(F2) \\sim Ueq, Uanis(C5) \\sim Ueq, Uanis(C7) \\sim Ueq: with sigma of
0.01 and sigma for terminal atoms of 0.02
Uanis(F3) \\sim Ueq: with sigma of 0.01 and sigma for terminal atoms of 0.02
Uanis(F4) = Uanis(C7)
4. Others
 Fixed Sof: F7(0.5) F5(0.5) F3(0.5) F2(0.5) F1(0.5) F6(0.5) F10(0.5) F4(0.5)
 F39(0.5) F11(0.5)
5.a Ternary CH refined with riding coordinates:
 C006(H006), C00B(H00M), C00C(H00N), C00D(H00O), C00H(H00T), C00M(H00Z),
 C00U(H4)
5.b Secondary CH2 refined with riding coordinates:
 C001(H00A,H00B), C003(H00C,H00D), C005(H00E,H00F), C00F(H00P,H00Q), C00G(H00R,
 H00S), C00J(H00U,H00V), C00K(H00W,H00X), C00L(H00Y,H), C00O(H1,HC), C00S(H2,
 HD), C00T(H3,HE)
5.c Aromatic/amide H refined with riding coordinates:
 C002(H002)
5.d Idealised Me refined as rotating group:
 C007(H00G,H00H,H00I), C008(H00J,H00K,H00L), C00N(H00,HA,HB), C00W(H5,HF,HG),
 C010(H01A,H01B,H01C)
;
_olex2_submission_special_instructions 'No special instructions were received'
_oxdiff_exptl_absorpt_empirical_details
;
Empirical correction (ABSPACK) includes:
- Absorption correction using spherical harmonics
- Frame scaling
;
_oxdiff_exptl_absorpt_empirical_full_max 1.895
_oxdiff_exptl_absorpt_empirical_full_min 0.533

loop_
_space_group_symop_operation_xyz
'x, y, z'
'-x, y+1/2, -z'

loop_
_atom_site_label
_atom_site_type_symbol
_atom_site_fract_x
_atom_site_fract_y
_atom_site_fract_z
_atom_site_U_iso_or_equiv
_atom_site_adp_type
_atom_site_occupancy
_atom_site_site_symmetry_order
_atom_site_calc_flag
_atom_site_refinement_flags_posn
_atom_site_refinement_flags_adp
_atom_site_refinement_flags_occupancy
_atom_site_disorder_assembly
_atom_site_disorder_group
C001 C 0.6812(3) 0.5665(4) 0.6422(2) 0.0809(8) Uani 1 1 d . . . . .
H00A H 0.640931 0.525861 0.688068 0.097 Uiso 1 1 calc R U . . .
H00B H 0.673990 0.670550 0.641901 0.097 Uiso 1 1 calc R U . . .
C002 C 0.3215(2) 0.5437(4) 0.4446(3) 0.0839(8) Uani 1 1 d . . . . .
H002 H 0.261202 0.549224 0.472828 0.101 Uiso 1 1 calc R U . . .
C003 C 0.4343(2) 0.5329(4) 0.5179(2) 0.0788(7) Uani 1 1 d . . . . .
H00C H 0.443317 0.437915 0.549135 0.095 Uiso 1 1 calc R U . . .
H00D H 0.440638 0.603150 0.572668 0.095 Uiso 1 1 calc R U . . .
O004 O 0.0424(3) 0.4740(5) 0.1245(3) 0.1403(15) Uani 1 1 d . . . . .
C005 C 0.8038(3) 0.5212(5) 0.6749(2) 0.0845(9) Uani 1 1 d . . . . .
H00E H 0.815212 0.445844 0.726675 0.101 Uiso 1 1 calc R U . . .
H00F H 0.850504 0.602746 0.703970 0.101 Uiso 1 1 calc R U . . .
C006 C 0.4998(2) 0.4815(4) 0.3605(2) 0.0703(6) Uani 1 1 d . . . . .
H006 H 0.487139 0.380186 0.374572 0.084 Uiso 1 1 calc R U . . .
C007 C 0.4035(3) 0.6879(4) 0.2430(3) 0.0968(11) Uani 1 1 d . . . . .
H00G H 0.440508 0.750151 0.298840 0.145 Uiso 1 1 calc R U . . .
H00H H 0.331558 0.726994 0.209172 0.145 Uiso 1 1 calc R U . . .
H00I H 0.447271 0.680606 0.194392 0.145 Uiso 1 1 calc R U . . .
C008 C 0.7585(3) 0.6816(4) 0.4656(3) 0.0856(8) Uani 1 1 d . . . . .
H00J H 0.785649 0.731426 0.530160 0.128 Uiso 1 1 calc R U . . .
H00K H 0.690005 0.724859 0.426861 0.128 Uiso 1 1 calc R U . . .
H00L H 0.812778 0.687806 0.426883 0.128 Uiso 1 1 calc R U . . .
C009 C 0.3893(3) 0.5366(3) 0.2860(2) 0.0761(7) Uani 1 1 d . . . . .
C00A C 0.7379(2) 0.5223(3) 0.4865(2) 0.0669(6) Uani 1 1 d . . . . .
C00B C 0.8341(2) 0.4653(3) 0.5767(2) 0.0707(6) Uani 1 1 d . . . . .
H00M H 0.827677 0.360009 0.576710 0.085 Uiso 1 1 calc R U . . .
C00C C 0.5277(2) 0.5587(3) 0.4655(2) 0.0671(6) Uani 1 1 d . . . . .
H00N H 0.533392 0.662422 0.454098 0.081 Uiso 1 1 calc R U . . .
C00D C 0.6387(2) 0.5052(3) 0.53336(19) 0.0661(6) Uani 1 1 d . . . . .
H00O H 0.629765 0.401371 0.541744 0.079 Uiso 1 1 calc R U . . .
C00E C 0.2993(2) 0.5462(4) 0.3422(3) 0.0810(8) Uani 1 1 d . . . . .
C00F C 0.5990(3) 0.4830(5) 0.3125(2) 0.0857(9) Uani 1 1 d . . . . .
H00P H 0.581958 0.420271 0.252530 0.103 Uiso 1 1 calc R U . . .
H00Q H 0.607943 0.579940 0.288833 0.103 Uiso 1 1 calc R U . . .
C00G C 0.7092(3) 0.4348(4) 0.3866(2) 0.0825(8) Uani 1 1 d . . . . .
H00R H 0.704156 0.333690 0.403011 0.099 Uiso 1 1 calc R U . . .
H00S H 0.768493 0.445390 0.352953 0.099 Uiso 1 1 calc R U . . .
C00H C 0.9555(2) 0.5009(4) 0.5795(2) 0.0801(8) Uani 1 1 d . . . . .
H00T H 0.964031 0.605871 0.584001 0.096 Uiso 1 1 calc R U . . .
O00I O -0.0370(4) 0.3177(11) 0.2039(7) 0.274(5) Uani 1 1 d . . . . .
C00J C 0.3527(3) 0.4278(5) 0.1965(3) 0.0926(9) Uani 1 1 d . . . . .
H00U H 0.404450 0.433451 0.154122 0.111 Uiso 1 1 calc R U . . .
H00V H 0.357686 0.331392 0.225242 0.111 Uiso 1 1 calc R U . . .
C00K C 1.2314(3) 0.4302(8) 0.7965(3) 0.1166(15) Uani 1 1 d . . . . .
H00W H 1.206940 0.469899 0.853449 0.140 Uiso 1 1 calc R U . . .
H00X H 1.219425 0.326910 0.796372 0.140 Uiso 1 1 calc R U . . .
C00L C 0.2353(4) 0.4510(6) 0.1279(3) 0.1093(13) Uani 1 1 d . . . . .
H00Y H 0.230442 0.543860 0.093811 0.131 Uiso 1 1 calc R U . . .
H H 0.217127 0.376796 0.075171 0.131 Uiso 1 1 calc R U . . .
C00M C 0.1548(3) 0.4455(5) 0.1923(3) 0.1069(13) Uani 1 1 d . . . . .
H00Z H 0.156968 0.350158 0.224144 0.128 Uiso 1 1 calc R U . . .
C00N C 0.9857(3) 0.4510(7) 0.4814(3) 0.1129(15) Uani 1 1 d . . . . .
H00 H 0.967897 0.350741 0.469727 0.169 Uiso 1 1 calc R U . . .
HA H 1.064017 0.465058 0.489939 0.169 Uiso 1 1 calc R U . . .
HB H 0.944066 0.506203 0.423370 0.169 Uiso 1 1 calc R U . . .
C00O C 1.1563(3) 0.4909(5) 0.6965(3) 0.0960(10) Uani 1 1 d . . . . .
H1 H 1.156079 0.595227 0.700769 0.115 Uiso 1 1 calc R U . . .
HC H 1.186146 0.464389 0.639463 0.115 Uiso 1 1 calc R U . . .
C00R C -0.0380(5) 0.3950(12) 0.1374(7) 0.185(4) Uani 1 1 d . . . . .
C00S C 1.0373(3) 0.4357(5) 0.6753(3) 0.0915(9) Uani 1 1 d . . . . .
H2 H 1.010282 0.455897 0.735147 0.110 Uiso 1 1 calc R U . . .
HD H 1.037886 0.331925 0.667035 0.110 Uiso 1 1 calc R U . . .
C00T C 0.1801(3) 0.5613(5) 0.2753(3) 0.1026(12) Uani 1 1 d . . . . .
H3 H 0.128900 0.552379 0.318063 0.123 Uiso 1 1 calc R U . . .
HE H 0.169855 0.655706 0.243240 0.123 Uiso 1 1 calc R U . . .
C00U C 1.3548(4) 0.4561(8) 0.8184(4) 0.1268(17) Uani 1 1 d . . . . .
H4 H 1.377731 0.408303 0.762406 0.152 Uiso 1 1 calc R U . . .
C00W C 1.4192(5) 0.3827(12) 0.9169(5) 0.172(3) Uani 1 1 d . . . . .
H5 H 1.407500 0.433452 0.975354 0.258 Uiso 1 1 calc R U . . .
HF H 1.497222 0.382994 0.920480 0.258 Uiso 1 1 calc R U . . .
HG H 1.393827 0.285120 0.917453 0.258 Uiso 1 1 calc R U . . .
C010 C 1.3844(8) 0.6030(11) 0.8142(8) 0.207(4) Uani 1 1 d . . . . .
H01A H 1.353089 0.639330 0.745575 0.310 Uiso 1 1 calc R U . . .
H01B H 1.464118 0.611573 0.831824 0.310 Uiso 1 1 calc R U . . .
H01C H 1.356104 0.657534 0.862274 0.310 Uiso 1 1 calc R U . . .
F7 F -0.2369(9) 0.378(4) 0.089(2) 0.281(12) Uani 0.5 1 d . . P A -1
F5 F -0.2248(14) 0.511(3) 0.1342(11) 0.205(7) Uani 0.5 1 d . . P A 1
C7 C -0.1621(13) 0.501(3) -0.0185(16) 0.257(5) Uani 1 1 d . U . . .
C5 C -0.1490(8) 0.4352(17) 0.0620(10) 0.213(4) Uani 1 1 d . U . . .
F3 F -0.1395(12) 0.6572(13) 0.0649(14) 0.176(4) Uani 0.5 1 d . U P A 1
F2 F -0.1879(17) 0.580(3) 0.0974(18) 0.237(7) Uani 0.5 1 d . U P A -1
F1 F -0.1344(17) 0.3481(19) -0.0520(14) 0.217(9) Uani 0.5 1 d . . P A 1
F6 F -0.2058(13) 0.3021(14) 0.0208(16) 0.205(6) Uani 0.5 1 d . . P A -1
F10 F -0.1093(11) 0.608(2) -0.026(2) 0.239(10) Uani 0.5 1 d . . P A 1
F4 F -0.2926(14) 0.551(2) -0.0292(14) 0.257(5) Uani 0.5 1 d . . P A 1
F39 F -0.2668(8) 0.5197(18) -0.0820(6) 0.210(6) Uani 0.5 1 d . . P A -1
F11 F -0.0997(11) 0.462(4) -0.0632(5) 0.273(13) Uani 0.5 1 d . . P A -1

loop_
_atom_site_aniso_label
_atom_site_aniso_U_11
_atom_site_aniso_U_22
_atom_site_aniso_U_33
_atom_site_aniso_U_23
_atom_site_aniso_U_13
_atom_site_aniso_U_12
C001 0.0763(16) 0.092(2) 0.0774(15) -0.0132(15) 0.0256(13) -0.0009(14)
C002 0.0669(15) 0.086(2) 0.103(2) 0.0049(17) 0.0296(14) -0.0035(14)
C003 0.0690(14) 0.089(2) 0.0827(16) -0.0025(14) 0.0274(12) -0.0017(14)
O004 0.0908(18) 0.157(3) 0.142(2) 0.051(2) -0.0211(17) -0.022(2)
C005 0.0737(16) 0.103(2) 0.0775(15) -0.0094(15) 0.0212(12) -0.0008(15)
C006 0.0730(14) 0.0659(15) 0.0723(13) 0.0038(12) 0.0203(11) -0.0010(12)
C007 0.0827(19) 0.092(2) 0.110(2) 0.031(2) 0.0157(17) -0.0066(17)
C008 0.0711(16) 0.079(2) 0.108(2) 0.0164(17) 0.0275(15) -0.0012(14)
C009 0.0745(15) 0.0717(17) 0.0792(15) 0.0128(13) 0.0160(12) -0.0054(13)
C00A 0.0641(13) 0.0649(16) 0.0743(13) -0.0015(11) 0.0234(10) 0.0017(11)
C00B 0.0712(14) 0.0663(16) 0.0757(13) -0.0005(12) 0.0219(11) 0.0026(11)
C00C 0.0662(13) 0.0578(14) 0.0798(14) -0.0018(11) 0.0241(11) -0.0017(11)
C00D 0.0678(13) 0.0620(15) 0.0707(13) -0.0014(11) 0.0226(10) -0.0009(11)
C00E 0.0675(15) 0.0724(18) 0.100(2) 0.0098(15) 0.0165(13) -0.0043(13)
C00F 0.0821(17) 0.108(2) 0.0694(13) -0.0042(16) 0.0239(13) 0.0034(17)
C00G 0.0749(16) 0.099(2) 0.0775(15) -0.0098(15) 0.0272(13) 0.0052(15)
C00H 0.0690(15) 0.086(2) 0.0875(16) 0.0041(15) 0.0244(13) 0.0090(14)
O00I 0.112(3) 0.348(11) 0.322(9) 0.206(9) -0.009(4) -0.059(5)
C00J 0.089(2) 0.098(2) 0.0819(17) 0.0061(17) 0.0084(15) -0.0035(18)
C00K 0.084(2) 0.167(5) 0.096(2) 0.022(3) 0.0202(17) 0.012(3)
C00L 0.101(3) 0.114(3) 0.094(2) 0.011(2) -0.0047(18) -0.015(2)
C00M 0.081(2) 0.109(3) 0.109(2) 0.026(2) -0.0116(18) -0.0161(19)
C00N 0.0763(19) 0.171(5) 0.098(2) 0.001(3) 0.0351(17) 0.025(2)
C00O 0.0753(18) 0.111(3) 0.0979(19) 0.006(2) 0.0169(15) 0.0062(18)
C00R 0.085(3) 0.240(9) 0.199(6) 0.092(7) -0.016(3) -0.040(4)
C00S 0.0764(17) 0.102(3) 0.0962(18) 0.0153(19) 0.0231(15) 0.0091(17)
C00T 0.0697(17) 0.112(3) 0.119(3) 0.026(2) 0.0141(17) -0.0042(18)
C00U 0.094(3) 0.159(5) 0.117(3) 0.012(3) 0.011(2) -0.001(3)
C00W 0.098(3) 0.274(11) 0.131(4) 0.035(5) 0.007(3) 0.035(4)
C010 0.174(7) 0.170(8) 0.215(8) 0.024(7) -0.053(6) -0.016(6)
F7 0.099(6) 0.39(3) 0.35(3) 0.16(2) 0.048(11) -0.028(13)
F5 0.178(10) 0.276(17) 0.191(8) 0.070(11) 0.105(8) 0.079(11)
C7 0.178(6) 0.292(10) 0.254(9) 0.046(9) -0.020(7) 0.044(7)
C5 0.134(5) 0.245(10) 0.220(8) 0.074(8) -0.018(5) -0.030(6)
F3 0.166(7) 0.136(6) 0.197(8) -0.003(6) 0.000(6) 0.035(6)
F2 0.232(12) 0.249(13) 0.246(12) 0.034(10) 0.089(9) 0.029(10)
F1 0.214(16) 0.200(11) 0.189(13) -0.094(10) -0.027(10) 0.001(10)
F6 0.137(8) 0.173(8) 0.261(15) -0.066(10) -0.020(8) -0.049(7)
F10 0.144(8) 0.186(11) 0.32(2) 0.152(14) -0.048(10) -0.019(8)
F4 0.178(6) 0.292(10) 0.254(9) 0.046(9) -0.020(7) 0.044(7)
F39 0.127(6) 0.347(16) 0.113(4) 0.007(7) -0.040(4) 0.057(8)
F11 0.152(8) 0.59(4) 0.067(3) 0.011(10) 0.004(3) 0.102(19)

loop_
_atom_type_symbol
_atom_type_description
_atom_type_scat_dispersion_real
_atom_type_scat_dispersion_imag
_atom_type_scat_source
C C 0.0181 0.0091 'International Tables Vol C Tables 4.2.6.8 and 6.1.1.4'
H H 0.0000 0.0000 'International Tables Vol C Tables 4.2.6.8 and 6.1.1.4'
F F 0.0727 0.0534 'International Tables Vol C Tables 4.2.6.8 and 6.1.1.4'
O O 0.0492 0.0322 'International Tables Vol C Tables 4.2.6.8 and 6.1.1.4'

loop_
_geom_angle_atom_site_label_1
_geom_angle_atom_site_label_2
_geom_angle_atom_site_label_3
_geom_angle
_geom_angle_site_symmetry_1
_geom_angle_site_symmetry_3
_geom_angle_publ_flag
H00A C001 H00B 109.0 . . ?
C005 C001 H00A 111.0 . . ?
C005 C001 H00B 111.0 . . ?
C00D C001 H00A 111.0 . . ?
C00D C001 H00B 111.0 . . ?
C00D C001 C005 103.6(2) . . ?
C003 C002 H002 117.2 . . ?
C00E C002 H002 117.2 . . ?
C00E C002 C003 125.7(3) . . ?
C002 C003 H00C 109.1 . . ?
C002 C003 H00D 109.1 . . ?
C002 C003 C00C 112.6(2) . . ?
H00C C003 H00D 107.8 . . ?
C00C C003 H00C 109.1 . . ?
C00C C003 H00D 109.1 . . ?
C00R O004 C00M 117.2(4) . . ?
C001 C005 H00E 110.2 . . ?
C001 C005 H00F 110.2 . . ?
C001 C005 C00B 107.5(2) . . ?
H00E C005 H00F 108.5 . . ?
C00B C005 H00E 110.2 . . ?
C00B C005 H00F 110.2 . . ?
C009 C006 H006 106.2 . . ?
C00C C006 H006 106.2 . . ?
C00C C006 C009 112.3(2) . . ?
C00C C006 C00F 111.9(2) . . ?
C00F C006 H006 106.2 . . ?
C00F C006 C009 113.5(2) . . ?
H00G C007 H00H 109.5 . . ?
H00G C007 H00I 109.5 . . ?
H00H C007 H00I 109.5 . . ?
C009 C007 H00G 109.5 . . ?
C009 C007 H00H 109.5 . . ?
C009 C007 H00I 109.5 . . ?
H00J C008 H00K 109.5 . . ?
H00J C008 H00L 109.5 . . ?
H00K C008 H00L 109.5 . . ?
C00A C008 H00J 109.5 . . ?
C00A C008 H00K 109.5 . . ?
C00A C008 H00L 109.5 . . ?
C007 C009 C006 111.6(3) . . ?
C00E C009 C006 110.2(2) . . ?
C00E C009 C007 107.9(3) . . ?
C00E C009 C00J 109.0(3) . . ?
C00J C009 C006 108.1(3) . . ?
C00J C009 C007 110.0(3) . . ?
C008 C00A C00B 109.8(3) . . ?
C008 C00A C00D 111.4(2) . . ?
C00D C00A C00B 100.5(2) . . ?
C00G C00A C008 111.2(3) . . ?
C00G C00A C00B 117.0(2) . . ?
C00G C00A C00D 106.3(2) . . ?
C005 C00B H00M 107.1 . . ?
C00A C00B C005 103.6(2) . . ?
C00A C00B H00M 107.1 . . ?
C00H C00B C005 111.7(2) . . ?
C00H C00B C00A 119.6(2) . . ?
C00H C00B H00M 107.1 . . ?
C003 C00C C006 109.7(2) . . ?
C003 C00C H00N 108.8 . . ?
C006 C00C H00N 108.8 . . ?
C00D C00C C003 110.8(2) . . ?
C00D C00C C006 110.0(2) . . ?
C00D C00C H00N 108.8 . . ?
C001 C00D C00A 104.1(2) . . ?
C001 C00D H00O 106.1 . . ?
C00A C00D H00O 106.1 . . ?
C00C C00D C001 118.5(2) . . ?
C00C C00D C00A 115.0(2) . . ?
C00C C00D H00O 106.1 . . ?
C002 C00E C009 122.7(3) . . ?
C002 C00E C00T 120.7(3) . . ?
C009 C00E C00T 116.6(3) . . ?
C006 C00F H00P 108.8 . . ?
C006 C00F H00Q 108.8 . . ?
H00P C00F H00Q 107.7 . . ?
C00G C00F C006 113.8(2) . . ?
C00G C00F H00P 108.8 . . ?
C00G C00F H00Q 108.8 . . ?
C00A C00G C00F 112.0(3) . . ?
C00A C00G H00R 109.2 . . ?
C00A C00G H00S 109.2 . . ?
C00F C00G H00R 109.2 . . ?
C00F C00G H00S 109.2 . . ?
H00R C00G H00S 107.9 . . ?
C00B C00H H00T 107.7 . . ?
C00N C00H C00B 112.4(3) . . ?
C00N C00H H00T 107.7 . . ?
C00S C00H C00B 111.2(3) . . ?
C00S C00H H00T 107.7 . . ?
C00S C00H C00N 109.9(3) . . ?
C009 C00J H00U 108.6 . . ?
C009 C00J H00V 108.6 . . ?
H00U C00J H00V 107.6 . . ?
C00L C00J C009 114.5(4) . . ?
C00L C00J H00U 108.6 . . ?
C00L C00J H00V 108.6 . . ?
H00W C00K H00X 107.2 . . ?
C00O C00K H00W 107.9 . . ?
C00O C00K H00X 107.9 . . ?
C00U C00K H00W 107.9 . . ?
C00U C00K H00X 107.9 . . ?
C00U C00K C00O 117.7(4) . . ?
C00J C00L H00Y 109.8 . . ?
C00J C00L H 109.8 . . ?
H00Y C00L H 108.3 . . ?
C00M C00L C00J 109.3(3) . . ?
C00M C00L H00Y 109.8 . . ?
C00M C00L H 109.8 . . ?
O004 C00M C00L 108.1(3) . . ?
O004 C00M H00Z 110.0 . . ?
O004 C00M C00T 107.5(4) . . ?
C00L C00M H00Z 110.0 . . ?
C00L C00M C00T 111.3(3) . . ?
C00T C00M H00Z 110.0 . . ?
C00H C00N H00 109.5 . . ?
C00H C00N HA 109.5 . . ?
C00H C00N HB 109.5 . . ?
H00 C00N HA 109.5 . . ?
H00 C00N HB 109.5 . . ?
HA C00N HB 109.5 . . ?
C00K C00O H1 109.2 . . ?
C00K C00O HC 109.2 . . ?
H1 C00O HC 107.9 . . ?
C00S C00O C00K 112.1(4) . . ?
C00S C00O H1 109.2 . . ?
C00S C00O HC 109.2 . . ?
O004 C00R C5 111.7(7) . . ?
O00I C00R O004 128.0(6) . . ?
O00I C00R C5 119.4(7) . . ?
C00H C00S H2 108.6 . . ?
C00H C00S HD 108.6 . . ?
C00O C00S C00H 114.7(3) . . ?
C00O C00S H2 108.6 . . ?
C00O C00S HD 108.6 . . ?
H2 C00S HD 107.6 . . ?
C00E C00T H3 109.6 . . ?
C00E C00T HE 109.6 . . ?
C00M C00T C00E 110.2(4) . . ?
C00M C00T H3 109.6 . . ?
C00M C00T HE 109.6 . . ?
H3 C00T HE 108.1 . . ?
C00K C00U H4 105.8 . . ?
C00K C00U C00W 111.8(5) . . ?
C00W C00U H4 105.8 . . ?
C010 C00U C00K 114.2(6) . . ?
C010 C00U H4 105.8 . . ?
C010 C00U C00W 112.7(7) . . ?
C00U C00W H5 109.5 . . ?
C00U C00W HF 109.5 . . ?
C00U C00W HG 109.5 . . ?
H5 C00W HF 109.5 . . ?
H5 C00W HG 109.5 . . ?
HF C00W HG 109.5 . . ?
C00U C010 H01A 109.5 . . ?
C00U C010 H01B 109.5 . . ?
C00U C010 H01C 109.5 . . ?
H01A C010 H01B 109.5 . . ?
H01A C010 H01C 109.5 . . ?
H01B C010 H01C 109.5 . . ?
C5 F7 F5 76.4(15) . . ?
F6 F7 F5 142.3(14) . . ?
F6 F7 C5 67.0(14) . . ?
F7 F5 C5 51.4(8) . . ?
F2 F5 F7 111.6(19) . . ?
F2 F5 C5 64.8(14) . . ?
C5 C7 F3 83.8(15) . . ?
C5 C7 F2 56.9(13) . . ?
C5 C7 F1 79.0(17) . . ?
C5 C7 F4 96.4(17) . . ?
C5 C7 F39 119.7(19) . . ?
F3 C7 F2 35.4(8) . . ?
F1 C7 F3 154.3(11) . . ?
F1 C7 F2 136(2) . . ?
F1 C7 F4 121.2(17) . . ?
F10 C7 C5 122.9(19) . . ?
F10 C7 F3 53.1(17) . . ?
F10 C7 F2 88(2) . . ?
F10 C7 F1 124(3) . . ?
F10 C7 F4 108.0(18) . . ?
F10 C7 F39 107.3(17) . . ?
F4 C7 F3 79.4(13) . . ?
F4 C7 F2 64.4(12) . . ?
F39 C7 F3 104.5(14) . . ?
F39 C7 F2 97.2(14) . . ?
F39 C7 F1 100.5(16) . . ?
F39 C7 F4 32.9(7) . . ?
F11 C7 C5 111(2) . . ?
F11 C7 F3 124(2) . . ?
F11 C7 F2 149.7(15) . . ?
F11 C7 F1 48.2(19) . . ?
F11 C7 F10 76(2) . . ?
F11 C7 F4 145.0(17) . . ?
F11 C7 F39 112.1(17) . . ?
C00R C5 F5 105.6(11) . . ?
C00R C5 F2 108.2(12) . . ?
C00R C5 F1 100.1(12) . . ?
F7 C5 C00R 112.5(11) . . ?
F7 C5 F5 52.2(15) . . ?
F7 C5 F2 85.1(19) . . ?
F7 C5 F1 109(2) . . ?
F7 C5 F6 54.6(15) . . ?
F5 C5 F1 152.7(10) . . ?
C7 C5 C00R 126.5(12) . . ?
C7 C5 F7 120.7(13) . . ?
C7 C5 F5 110.0(15) . . ?
C7 C5 F2 81.9(15) . . ?
C7 C5 F1 59.0(14) . . ?
C7 C5 F6 99.0(17) . . ?
F2 C5 F5 35.6(10) . . ?
F2 C5 F1 140.5(13) . . ?
F6 C5 C00R 107.8(12) . . ?
F6 C5 F5 106.3(13) . . ?
F6 C5 F2 133.8(13) . . ?
F6 C5 F1 56.0(11) . . ?
F2 F3 C7 73.3(15) . . ?
F2 F3 F10 114.9(16) . . ?
F10 F3 C7 41.7(8) . . ?
F5 F2 C7 112(2) . . ?
F5 F2 C5 80(2) . . ?
F5 F2 F3 174(3) . . ?
C5 F2 C7 41.3(9) . . ?
F3 F2 C7 71.3(15) . . ?
F3 F2 C5 101.1(17) . . ?
C7 F1 C5 42.0(10) . . ?
F6 F1 C7 81.9(15) . . ?
F6 F1 C5 51.2(8) . . ?
F11 F1 C7 47.9(11) . . ?
F11 F1 C5 80.1(10) . . ?
F11 F1 F6 128.9(17) . . ?
F7 F6 C5 58.5(10) . . ?
F7 F6 F1 128.9(14) . . ?
C5 F6 F1 72.7(10) . . ?
C7 F10 F3 85.3(19) . . ?
C7 F10 F11 50.8(14) . . ?
F3 F10 F11 130.5(15) . . ?
F39 F4 C7 55.2(13) . . ?
F4 F39 C7 91.9(14) . . ?
C7 F11 F1 84(2) . . ?
C7 F11 F10 53.3(16) . . ?
F1 F11 F10 136.7(18) . . ?

loop_
_geom_bond_atom_site_label_1
_geom_bond_atom_site_label_2
_geom_bond_distance
_geom_bond_site_symmetry_2
_geom_bond_publ_flag
C001 H00A 0.9700 . ?
C001 H00B 0.9700 . ?
C001 C005 1.529(5) . ?
C001 C00D 1.525(4) . ?
C002 H002 0.9300 . ?
C002 C003 1.486(5) . ?
C002 C00E 1.328(5) . ?
C003 H00C 0.9700 . ?
C003 H00D 0.9700 . ?
C003 C00C 1.532(4) . ?
O004 C00M 1.474(4) . ?
O004 C00R 1.291(7) . ?
C005 H00E 0.9700 . ?
C005 H00F 0.9700 . ?
C005 C00B 1.556(4) . ?
C006 H006 0.9800 . ?
C006 C009 1.554(4) . ?
C006 C00C 1.537(4) . ?
C006 C00F 1.541(4) . ?
C007 H00G 0.9600 . ?
C007 H00H 0.9600 . ?
C007 H00I 0.9600 . ?
C007 C009 1.547(5) . ?
C008 H00J 0.9600 . ?
C008 H00K 0.9600 . ?
C008 H00L 0.9600 . ?
C008 C00A 1.539(5) . ?
C009 C00E 1.514(5) . ?
C009 C00J 1.542(5) . ?
C00A C00B 1.550(4) . ?
C00A C00D 1.539(3) . ?
C00A C00G 1.527(4) . ?
C00B H00M 0.9800 . ?
C00B C00H 1.539(4) . ?
C00C H00N 0.9800 . ?
C00C C00D 1.520(4) . ?
C00D H00O 0.9800 . ?
C00E C00T 1.521(5) . ?
C00F H00P 0.9700 . ?
C00F H00Q 0.9700 . ?
C00F C00G 1.530(5) . ?
C00G H00R 0.9700 . ?
C00G H00S 0.9700 . ?
C00H H00T 0.9800 . ?
C00H C00N 1.536(5) . ?
C00H C00S 1.534(5) . ?
O00I C00R 1.143(8) . ?
C00J H00U 0.9700 . ?
C00J H00V 0.9700 . ?
C00J C00L 1.520(5) . ?
C00K H00W 0.9700 . ?
C00K H00X 0.9700 . ?
C00K C00O 1.522(6) . ?
C00K C00U 1.504(7) . ?
C00L H00Y 0.9700 . ?
C00L H 0.9700 . ?
C00L C00M 1.491(7) . ?
C00M H00Z 0.9800 . ?
C00M C00T 1.520(7) . ?
C00N H00 0.9600 . ?
C00N HA 0.9600 . ?
C00N HB 0.9600 . ?
C00O H1 0.9700 . ?
C00O HC 0.9700 . ?
C00O C00S 1.521(5) . ?
C00R C5 1.524(11) . ?
C00S H2 0.9700 . ?
C00S HD 0.9700 . ?
C00T H3 0.9700 . ?
C00T HE 0.9700 . ?
C00U H4 0.9800 . ?
C00U C00W 1.513(8) . ?
C00U C010 1.417(11) . ?
C00W H5 0.9600 . ?
C00W HF 0.9600 . ?
C00W HG 0.9600 . ?
C010 H01A 0.9600 . ?
C010 H01B 0.9600 . ?
C010 H01C 0.9600 . ?
F7 F5 1.36(3) . ?
F7 C5 1.349(16) . ?
F7 F6 1.29(3) . ?
F5 C5 1.68(2) . ?
F5 F2 0.99(2) . ?
C7 C5 1.22(2) . ?
C7 F3 1.80(3) . ?
C7 F2 1.82(3) . ?
C7 F1 1.56(3) . ?
C7 F10 1.20(2) . ?
C7 F4 1.66(2) . ?
C7 F39 1.363(15) . ?
C7 F11 1.16(2) . ?
C5 F2 1.54(2) . ?
C5 F1 1.78(2) . ?
C5 F6 1.456(17) . ?
F3 F2 1.10(2) . ?
F3 F10 1.45(3) . ?
F1 F6 1.55(3) . ?
F1 F11 1.17(3) . ?
F10 F11 1.46(3) . ?
F4 F39 0.90(2) . ?

loop_
_geom_hbond_atom_site_label_D
_geom_hbond_atom_site_label_H
_geom_hbond_atom_site_label_A
_geom_hbond_distance_DH
_geom_hbond_distance_HA
_geom_hbond_distance_DA
_geom_hbond_angle_DHA
_geom_hbond_site_symmetry_A
_geom_hbond_publ_flag
C005 H00E F11 0.97 2.74 3.442(9) 129.9 1_656 yes
C00K H00X F3 0.97 2.82 3.514(15) 129.2 2_646 yes
C00M H00Z O00I 0.98 2.38 2.710(6) 99.1 . yes
C00T H3 O00I 0.97 3.11 3.456(8) 102.9 . yes
C010 H01C F7 0.96 2.71 3.59(2) 152.5 2_656 yes

loop_
_geom_torsion_atom_site_label_1
_geom_torsion_atom_site_label_2
_geom_torsion_atom_site_label_3
_geom_torsion_atom_site_label_4
_geom_torsion
_geom_torsion_site_symmetry_1
_geom_torsion_site_symmetry_2
_geom_torsion_site_symmetry_3
_geom_torsion_site_symmetry_4
_geom_torsion_publ_flag
C001 C005 C00B C00A 16.1(4) . . . . ?
C001 C005 C00B C00H 146.1(3) . . . . ?
C002 C003 C00C C006 -42.0(4) . . . . ?
C002 C003 C00C C00D -163.6(3) . . . . ?
C002 C00E C00T C00M -129.8(4) . . . . ?
C003 C002 C00E C009 0.6(6) . . . . ?
C003 C002 C00E C00T -178.5(4) . . . . ?
C003 C00C C00D C001 -57.5(3) . . . . ?
C003 C00C C00D C00A 178.4(2) . . . . ?
O004 C00M C00T C00E -174.8(3) . . . . ?
O004 C00R C5 F7 -166(2) . . . . ?
O004 C00R C5 F5 -111.0(13) . . . . ?
O004 C00R C5 C7 19(3) . . . . ?
O004 C00R C5 F2 -73.8(16) . . . . ?
O004 C00R C5 F1 78.3(14) . . . . ?
O004 C00R C5 F6 135.7(15) . . . . ?
C005 C001 C00D C00A -36.1(3) . . . . ?
C005 C001 C00D C00C -165.4(3) . . . . ?
C005 C00B C00H C00N -178.0(3) . . . . ?
C005 C00B C00H C00S 58.3(4) . . . . ?
C006 C009 C00E C002 15.9(5) . . . . ?
C006 C009 C00E C00T -165.0(3) . . . . ?
C006 C009 C00J C00L 169.0(3) . . . . ?
C006 C00C C00D C001 -179.0(2) . . . . ?
C006 C00C C00D C00A 57.0(3) . . . . ?
C006 C00F C00G C00A -54.7(4) . . . . ?
C007 C009 C00E C002 -106.2(4) . . . . ?
C007 C009 C00E C00T 73.0(4) . . . . ?
C007 C009 C00J C00L -68.9(4) . . . . ?
C008 C00A C00B C005 80.2(3) . . . . ?
C008 C00A C00B C00H -44.8(3) . . . . ?
C008 C00A C00D C001 -70.3(3) . . . . ?
C008 C00A C00D C00C 61.1(3) . . . . ?
C008 C00A C00G C00F -64.6(3) . . . . ?
C009 C006 C00C C003 60.3(3) . . . . ?
C009 C006 C00C C00D -177.6(2) . . . . ?
C009 C006 C00F C00G 177.6(3) . . . . ?
C009 C00E C00T C00M 51.0(4) . . . . ?
C009 C00J C00L C00M -57.3(5) . . . . ?
C00A C00B C00H C00N -56.9(4) . . . . ?
C00A C00B C00H C00S 179.4(3) . . . . ?
C00B C00A C00D C001 46.0(3) . . . . ?
C00B C00A C00D C00C 177.4(2) . . . . ?
C00B C00A C00G C00F 168.1(3) . . . . ?
C00B C00H C00S C00O -167.8(3) . . . . ?
C00C C006 C009 C007 73.8(3) . . . . ?
C00C C006 C009 C00E -46.1(3) . . . . ?
C00C C006 C009 C00J -165.1(3) . . . . ?
C00C C006 C00F C00G 49.3(4) . . . . ?
C00D C001 C005 C00B 12.0(4) . . . . ?
C00D C00A C00B C005 -37.3(3) . . . . ?
C00D C00A C00B C00H -162.3(3) . . . . ?
C00D C00A C00G C00F 56.8(3) . . . . ?
C00E C002 C003 C00C 13.0(5) . . . . ?
C00E C009 C00J C00L 49.3(4) . . . . ?
C00F C006 C009 C007 -54.3(4) . . . . ?
C00F C006 C009 C00E -174.2(3) . . . . ?
C00F C006 C009 C00J 66.8(4) . . . . ?
C00F C006 C00C C003 -170.8(3) . . . . ?
C00F C006 C00C C00D -48.7(3) . . . . ?
C00G C00A C00B C005 -151.8(3) . . . . ?
C00G C00A C00B C00H 83.1(3) . . . . ?
C00G C00A C00D C001 168.4(3) . . . . ?
C00G C00A C00D C00C -60.2(3) . . . . ?
O00I C00R C5 F7 4(3) . . . . ?
O00I C00R C5 F5 59.0(18) . . . . ?
O00I C00R C5 C7 -171(2) . . . . ?
O00I C00R C5 F2 96.2(17) . . . . ?
O00I C00R C5 F1 -111.8(15) . . . . ?
O00I C00R C5 F6 -54(2) . . . . ?
C00J C009 C00E C002 134.3(4) . . . . ?
C00J C009 C00E C00T -46.5(4) . . . . ?
C00J C00L C00M O004 177.8(4) . . . . ?
C00J C00L C00M C00T 59.9(5) . . . . ?
C00K C00O C00S C00H 176.0(4) . . . . ?
C00L C00M C00T C00E -56.6(4) . . . . ?
C00M O004 C00R O00I 11.5(18) . . . . ?
C00M O004 C00R C5 -179.6(9) . . . . ?
C00N C00H C00S C00O 67.1(5) . . . . ?
C00O C00K C00U C00W -176.8(6) . . . . ?
C00O C00K C00U C010 53.8(9) . . . . ?
C00R O004 C00M C00L 137.5(8) . . . . ?
C00R O004 C00M C00T -102.2(8) . . . . ?
C00R C5 F2 F5 -91.6(17) . . . . ?
C00R C5 F2 C7 125.9(13) . . . . ?
C00R C5 F2 F3 81.9(17) . . . . ?
C00R C5 F1 C7 -126.7(13) . . . . ?
C00R C5 F1 F6 104.7(11) . . . . ?
C00R C5 F1 F11 -92.2(12) . . . . ?
C00R C5 F6 F7 105.4(13) . . . . ?
C00R C5 F6 F1 -90.4(13) . . . . ?
C00U C00K C00O C00S 170.3(5) . . . . ?
F7 F5 C5 C00R -106.7(14) . . . . ?
F7 F5 C5 C7 113.9(17) . . . . ?
F7 F5 C5 F2 154(2) . . . . ?
F7 F5 C5 F1 53(3) . . . . ?
F7 F5 C5 F6 7.7(13) . . . . ?
F7 F5 F2 C7 4(2) . . . . ?
F7 F5 F2 C5 -21.8(15) . . . . ?
F7 C5 F2 F5 20.6(16) . . . . ?
F7 C5 F2 C7 -122.0(14) . . . . ?
F7 C5 F2 F3 -166.0(19) . . . . ?
F7 C5 F1 C7 115.0(16) . . . . ?
F7 C5 F1 F6 -13.5(13) . . . . ?
F7 C5 F1 F11 149.6(15) . . . . ?
F7 C5 F6 F1 164.2(14) . . . . ?
F5 F7 C5 C00R 92.6(17) . . . . ?
F5 F7 C5 C7 -93(2) . . . . ?
F5 F7 C5 F2 -15.0(11) . . . . ?
F5 F7 C5 F1 -157.2(12) . . . . ?
F5 F7 C5 F6 -171.0(15) . . . . ?
F5 F7 F6 C5 14(2) . . . . ?
F5 F7 F6 F1 -5(4) . . . . ?
F5 C5 F2 C7 -142.6(19) . . . . ?
F5 C5 F2 F3 173(3) . . . . ?
F5 C5 F1 C7 73(3) . . . . ?
F5 C5 F1 F6 -56(3) . . . . ?
F5 C5 F1 F11 108(3) . . . . ?
F5 C5 F6 F7 -7.4(13) . . . . ?
F5 C5 F6 F1 156.8(10) . . . . ?
C7 C5 F2 F5 142.6(19) . . . . ?
C7 C5 F2 F3 -44.0(17) . . . . ?
C7 C5 F1 F6 -128.5(14) . . . . ?
C7 C5 F1 F11 34.6(12) . . . . ?
C7 C5 F6 F7 -121.5(16) . . . . ?
C7 C5 F6 F1 42.8(13) . . . . ?
C7 F3 F2 C5 28.9(10) . . . . ?
C7 F3 F10 F11 -25.1(11) . . . . ?
C7 F1 F6 F7 -14.6(18) . . . . ?
C7 F1 F6 C5 -31.9(8) . . . . ?
C7 F1 F11 F10 8.8(15) . . . . ?
C7 F10 F11 F1 -10.9(19) . . . . ?
C5 F7 F5 F2 25.5(18) . . . . ?
C5 F7 F6 F1 -19.5(16) . . . . ?
C5 F5 F2 C7 25.7(10) . . . . ?
C5 C7 F3 F2 -37.3(14) . . . . ?
C5 C7 F3 F10 140.0(14) . . . . ?
C5 C7 F2 F5 -40.3(17) . . . . ?
C5 C7 F2 F3 134.0(16) . . . . ?
C5 C7 F1 F6 38.0(10) . . . . ?
C5 C7 F1 F11 -131.1(14) . . . . ?
C5 C7 F10 F3 -50(2) . . . . ?
C5 C7 F10 F11 106(2) . . . . ?
C5 C7 F4 F39 -138(3) . . . . ?
C5 C7 F39 F4 50(3) . . . . ?
C5 C7 F11 F1 52(2) . . . . ?
C5 C7 F11 F10 -120(2) . . . . ?
C5 F1 F6 F7 17.3(14) . . . . ?
C5 F1 F11 C7 -30.8(9) . . . . ?
C5 F1 F11 F10 -22.0(18) . . . . ?
F3 C7 C5 C00R -81.8(19) . . . . ?
F3 C7 C5 F7 104(3) . . . . ?
F3 C7 C5 F5 46.9(15) . . . . ?
F3 C7 C5 F2 24.8(9) . . . . ?
F3 C7 C5 F1 -160.9(14) . . . . ?
F3 C7 C5 F6 158.0(13) . . . . ?
F3 C7 F2 F5 -174(3) . . . . ?
F3 C7 F2 C5 -134.0(16) . . . . ?
F3 C7 F1 C5 49(5) . . . . ?
F3 C7 F1 F6 87(5) . . . . ?
F3 C7 F1 F11 -82(5) . . . . ?
F3 C7 F10 F11 155.4(10) . . . . ?
F3 C7 F4 F39 139(3) . . . . ?
F3 C7 F39 F4 -41(3) . . . . ?
F3 C7 F11 F1 148.8(19) . . . . ?
F3 C7 F11 F10 -23.6(15) . . . . ?
F3 F10 F11 C7 33.1(15) . . . . ?
F3 F10 F11 F1 22(2) . . . . ?
F2 F5 C5 C00R 99.6(17) . . . . ?
F2 F5 C5 F7 -154(2) . . . . ?
F2 F5 C5 C7 -40(2) . . . . ?
F2 F5 C5 F1 -101(3) . . . . ?
F2 F5 C5 F6 -146.1(19) . . . . ?
F2 C7 C5 C00R -107(2) . . . . ?
F2 C7 C5 F7 79(3) . . . . ?
F2 C7 C5 F5 22.1(13) . . . . ?
F2 C7 C5 F1 174.3(14) . . . . ?
F2 C7 C5 F6 133.3(14) . . . . ?
F2 C7 F3 F10 177.3(16) . . . . ?
F2 C7 F1 C5 -6.8(15) . . . . ?
F2 C7 F1 F6 31(2) . . . . ?
F2 C7 F1 F11 -138(2) . . . . ?
F2 C7 F10 F3 -1.6(9) . . . . ?
F2 C7 F10 F11 153.8(12) . . . . ?
F2 C7 F4 F39 173(3) . . . . ?
F2 C7 F39 F4 -6(3) . . . . ?
F2 C7 F11 F1 112(5) . . . . ?
F2 C7 F11 F10 -61(5) . . . . ?
F2 C5 F1 C7 9(2) . . . . ?
F2 C5 F1 F6 -120(2) . . . . ?
F2 C5 F1 F11 43(2) . . . . ?
F2 C5 F6 F7 -34(2) . . . . ?
F2 C5 F6 F1 130.0(19) . . . . ?
F2 F3 F10 C7 2.9(17) . . . . ?
F2 F3 F10 F11 -22(2) . . . . ?
F1 C7 C5 C00R 79(2) . . . . ?
F1 C7 C5 F7 -95(3) . . . . ?
F1 C7 C5 F5 -152.2(14) . . . . ?
F1 C7 C5 F2 -174.3(14) . . . . ?
F1 C7 C5 F6 -41.1(12) . . . . ?
F1 C7 F3 F2 -85(5) . . . . ?
F1 C7 F3 F10 92(5) . . . . ?
F1 C7 F2 F5 -32(3) . . . . ?
F1 C7 F2 C5 8.0(18) . . . . ?
F1 C7 F2 F3 142(2) . . . . ?
F1 C7 F10 F3 -148.7(17) . . . . ?
F1 C7 F10 F11 6.7(13) . . . . ?
F1 C7 F4 F39 -57(3) . . . . ?
F1 C7 F39 F4 133(3) . . . . ?
F1 C7 F11 F10 -172.5(13) . . . . ?
F1 C5 F2 F5 135(2) . . . . ?
F1 C5 F2 C7 -8(2) . . . . ?
F1 C5 F2 F3 -52(3) . . . . ?
F1 C5 F6 F7 -164.2(14) . . . . ?
F6 F7 F5 C5 -14(2) . . . . ?
F6 F7 F5 F2 12(3) . . . . ?
F6 F7 C5 C00R -96.4(17) . . . . ?
F6 F7 C5 F5 171.0(15) . . . . ?
F6 F7 C5 C7 78(2) . . . . ?
F6 F7 C5 F2 156.0(14) . . . . ?
F6 F7 C5 F1 13.8(13) . . . . ?
F6 C5 F2 F5 48(3) . . . . ?
F6 C5 F2 C7 -95(2) . . . . ?
F6 C5 F2 F3 -139(2) . . . . ?
F6 C5 F1 C7 128.5(14) . . . . ?
F6 C5 F1 F11 163.1(16) . . . . ?
F6 F1 F11 C7 -13.8(19) . . . . ?
F6 F1 F11 F10 -5(3) . . . . ?
F10 C7 C5 C00R -44(4) . . . . ?
F10 C7 C5 F7 142(3) . . . . ?
F10 C7 C5 F5 85(3) . . . . ?
F10 C7 C5 F2 63(3) . . . . ?
F10 C7 C5 F1 -123(3) . . . . ?
F10 C7 C5 F6 -164(3) . . . . ?
F10 C7 F3 F2 -177.3(16) . . . . ?
F10 C7 F2 F5 -172.1(18) . . . . ?
F10 C7 F2 C5 -131.8(13) . . . . ?
F10 C7 F2 F3 2.2(13) . . . . ?
F10 C7 F1 C5 122(2) . . . . ?
F10 C7 F1 F6 160.4(19) . . . . ?
F10 C7 F1 F11 -8.8(17) . . . . ?
F10 C7 F4 F39 94(3) . . . . ?
F10 C7 F39 F4 -97(3) . . . . ?
F10 C7 F11 F1 172.5(13) . . . . ?
F10 F3 F2 C7 -2.0(12) . . . . ?
F10 F3 F2 C5 26.9(18) . . . . ?
F4 C7 C5 C00R -160.3(17) . . . . ?
F4 C7 C5 F7 26(3) . . . . ?
F4 C7 C5 F5 -31.6(19) . . . . ?
F4 C7 C5 F2 -53.7(14) . . . . ?
F4 C7 C5 F1 120.6(16) . . . . ?
F4 C7 C5 F6 79.5(16) . . . . ?
F4 C7 F3 F2 60.4(15) . . . . ?
F4 C7 F3 F10 -122.3(14) . . . . ?
F4 C7 F2 F5 77.1(19) . . . . ?
F4 C7 F2 C5 117.3(16) . . . . ?
F4 C7 F2 F3 -108.6(15) . . . . ?
F4 C7 F1 C5 -91(2) . . . . ?
F4 C7 F1 F6 -52.8(19) . . . . ?
F4 C7 F1 F11 138(2) . . . . ?
F4 C7 F10 F3 60.8(15) . . . . ?
F4 C7 F10 F11 -144(2) . . . . ?
F4 C7 F11 F1 -86(5) . . . . ?
F4 C7 F11 F10 101(5) . . . . ?
F39 C7 C5 C00R 175.0(16) . . . . ?
F39 C7 C5 F7 1(4) . . . . ?
F39 C7 C5 F5 -56(3) . . . . ?
F39 C7 C5 F2 -78(2) . . . . ?
F39 C7 C5 F1 96(2) . . . . ?
F39 C7 C5 F6 55(2) . . . . ?
F39 C7 F3 F2 81.8(18) . . . . ?
F39 C7 F3 F10 -100.9(17) . . . . ?
F39 C7 F2 F5 81(2) . . . . ?
F39 C7 F2 C5 120.9(19) . . . . ?
F39 C7 F2 F3 -105.0(17) . . . . ?
F39 C7 F1 C5 -118.5(19) . . . . ?
F39 C7 F1 F6 -80.5(14) . . . . ?
F39 C7 F1 F11 110.4(18) . . . . ?
F39 C7 F10 F3 95.4(17) . . . . ?
F39 C7 F10 F11 -109(2) . . . . ?
F39 C7 F11 F1 -84(2) . . . . ?
F39 C7 F11 F10 103(2) . . . . ?
F11 C7 C5 C00R 42(3) . . . . ?
F11 C7 C5 F7 -132(3) . . . . ?
F11 C7 C5 F5 171(2) . . . . ?
F11 C7 C5 F2 149(3) . . . . ?
F11 C7 C5 F1 -37(2) . . . . ?
F11 C7 C5 F6 -78(2) . . . . ?
F11 C7 F3 F2 -148(2) . . . . ?
F11 C7 F3 F10 29.1(19) . . . . ?
F11 C7 F2 F5 -114(6) . . . . ?
F11 C7 F2 C5 -74(5) . . . . ?
F11 C7 F2 F3 60(6) . . . . ?
F11 C7 F1 C5 131.1(14) . . . . ?
F11 C7 F1 F6 169.2(14) . . . . ?
F11 C7 F10 F3 -155.4(10) . . . . ?
F11 C7 F4 F39 3(5) . . . . ?
F11 C7 F39 F4 -178(3) . . . . ?
F11 F1 F6 F7 -4(3) . . . . ?
F11 F1 F6 C5 -21.6(17) . . . . ?

loop_
_twin_individual_id
_twin_individual_mass_fraction_refined
1 1.3(4)
2 -0.3(4)
